data_7153723
loop_
_publ_author_name
'Maeda, Chihiro'
'Masuda, Motoki'
'Yoshioka, Naoki'

_publ_section_title
;
 Synthesis of carbazole-based hetero-core-modified porphyrins.
;
_journal_issue 17
_journal_name_full 'Organic &amp; biomolecular chemistry'
_journal_page_first 2656
_journal_page_last 2662
_journal_paper_doi 10.1039/c3ob42564a
_journal_volume 12
_journal_year 2014
_chemical_formula_sum 'C48.5 H48.5 Cl1.5 N2 S'
_chemical_formula_weight 744.63
_chemical_name_systematic
; 
 ? 
;
_space_group_crystal_system triclinic
_space_group_IT_number 2
_space_group_name_Hall '-P 1'
_space_group_name_H-M_alt 'P -1'
_symmetry_space_group_name_Hall '-P 1'
_symmetry_space_group_name_H-M 'P -1'
_atom_sites_solution_hydrogens geom
_atom_sites_solution_primary direct
_atom_sites_solution_secondary difmap
_audit_creation_method SHELXL-97
_cell_angle_alpha 82.2120(10)
_cell_angle_beta 72.642(2)
_cell_angle_gamma 85.179(2)
_cell_formula_units_Z 4
_cell_length_a 15.7704(9)
_cell_length_b 17.0399(9)
_cell_length_c 17.7847(9)
_cell_measurement_reflns_used 9994
_cell_measurement_temperature 90(2)
_cell_measurement_theta_max 25.0641
_cell_measurement_theta_min 2.3485
_cell_volume 4514.7(4)
_computing_structure_refinement 'SHELXL-97 (Sheldrick, 1997)'
_computing_structure_solution 'SHELXS-97 (Sheldrick, 1990)'
_diffrn_ambient_temperature 90(2)
_diffrn_detector_area_resol_mean 10.4167
_diffrn_measured_fraction_theta_full 0.979
_diffrn_measured_fraction_theta_max 0.979
_diffrn_measurement_device_type 'Bruker D8 goniometer'
_diffrn_measurement_method 'omega scan'
_diffrn_radiation_monochromator graphite
_diffrn_radiation_source 'fine-focus sealed tube'
_diffrn_radiation_type MoK\a
_diffrn_radiation_wavelength 0.71073
_diffrn_reflns_av_R_equivalents 0.0315
_diffrn_reflns_av_sigmaI/netI 0.0531
_diffrn_reflns_limit_h_max 17
_diffrn_reflns_limit_h_min -18
_diffrn_reflns_limit_k_max 20
_diffrn_reflns_limit_k_min -20
_diffrn_reflns_limit_l_max 20
_diffrn_reflns_limit_l_min -21
_diffrn_reflns_number 35820
_diffrn_reflns_theta_full 25.10
_diffrn_reflns_theta_max 25.10
_diffrn_reflns_theta_min 2.35
_exptl_absorpt_coefficient_mu 0.193
_exptl_absorpt_correction_T_max 0.9829
_exptl_absorpt_correction_T_min 0.8145
_exptl_absorpt_correction_type multi-scan
_exptl_crystal_colour yellow
_exptl_crystal_density_diffrn 1.096
_exptl_crystal_density_method 'not measured'
_exptl_crystal_description prism
_exptl_crystal_F_000 1580
_exptl_crystal_size_max 1.11
_exptl_crystal_size_mid 0.13
_exptl_crystal_size_min 0.09
_platon_squeeze_details
;
;
_refine_diff_density_max 0.657
_refine_diff_density_min -0.648
_refine_diff_density_rms 0.077
_refine_ls_extinction_method none
_refine_ls_goodness_of_fit_ref 1.106
_refine_ls_hydrogen_treatment constr
_refine_ls_matrix_type full
_refine_ls_number_parameters 981
_refine_ls_number_reflns 15761
_refine_ls_number_restraints 0
_refine_ls_restrained_S_all 1.106
_refine_ls_R_factor_all 0.0885
_refine_ls_R_factor_gt 0.0642
_refine_ls_shift/su_max 0.001
_refine_ls_shift/su_mean 0.000
_refine_ls_structure_factor_coef Fsqd
_refine_ls_weighting_details 'calc w=1/[\s^2^(Fo^2^)+(0.1006P)^2^+3.4604P] where P=(Fo^2^+2Fc^2^)/3'
_refine_ls_weighting_scheme calc
_refine_ls_wR_factor_gt 0.1751
_refine_ls_wR_factor_ref 0.1934
_reflns_number_gt 11517
_reflns_number_total 15761
_reflns_threshold_expression >2sigma(I)
_cod_data_source_file c3ob42564a2.cif
_cod_data_source_block 130128cm
_cod_depositor_comments
;
The following automatic conversions were performed:

'_refine_ls_hydrogen_treatment' value 'constre' was replaced with the
value 'constr' as specified in the replacement file
'src/cod-tools/trunk/data/replacement-values/replacement_values.lst'.

Automatic conversion script
Id: cif_fix_values 5376 2017-05-30 11:51:03Z andrius 
;
_cod_database_code 7153723

loop_
_symmetry_equiv_pos_as_xyz
'x, y, z'
'-x, -y, -z'

loop_
_atom_site_label
_atom_site_type_symbol
_atom_site_fract_x
_atom_site_fract_y
_atom_site_fract_z
_atom_site_U_iso_or_equiv
_atom_site_adp_type
_atom_site_occupancy
_atom_site_symmetry_multiplicity
_atom_site_calc_flag
_atom_site_refinement_flags
C1 C 0.3360(2) 0.73262(19) -0.16231(17) 0.0245(7) Uani 1 1 d .
C2 C 0.3050(2) 0.77159(18) -0.22387(18) 0.0249(7) Uani 1 1 d .
H2 H 0.2455 0.7931 -0.2118 0.030 Uiso 1 1 calc R
C3 C 0.3583(2) 0.78005(18) -0.30264(17) 0.0230(7) Uani 1 1 d .
C4 C 0.4459(2) 0.74792(18) -0.32061(17) 0.0225(7) Uani 1 1 d .
H4 H 0.4834 0.7542 -0.3737 0.027 Uiso 1 1 calc R
C5 C 0.4781(2) 0.70659(18) -0.26046(18) 0.0223(7) Uani 1 1 d .
C6 C 0.4236(2) 0.70006(17) -0.18219(17) 0.0211(7) Uani 1 1 d .
C7 C 0.5538(2) 0.63693(17) -0.17883(17) 0.0194(6) Uani 1 1 d .
C8 C 0.5620(2) 0.66584(18) -0.25938(17) 0.0202(7) Uani 1 1 d .
C9 C 0.6395(2) 0.64952(18) -0.31767(17) 0.0221(7) Uani 1 1 d .
H9 H 0.6450 0.6690 -0.3715 0.026 Uiso 1 1 calc R
C10 C 0.7094(2) 0.60488(18) -0.29828(17) 0.0222(7) Uani 1 1 d .
C11 C 0.6995(2) 0.57817(18) -0.21787(18) 0.0224(7) Uani 1 1 d .
H11 H 0.7476 0.5480 -0.2046 0.027 Uiso 1 1 calc R
C12 C 0.6231(2) 0.59338(18) -0.15627(17) 0.0206(7) Uani 1 1 d .
C13 C 0.6200(2) 0.56276(17) -0.07440(17) 0.0197(6) Uani 1 1 d .
C14 C 0.6715(2) 0.50263(18) -0.04748(17) 0.0207(7) Uani 1 1 d .
H14 H 0.7162 0.4728 -0.0822 0.025 Uiso 1 1 calc R
C15 C 0.6525(2) 0.48877(17) 0.03560(17) 0.0193(6) Uani 1 1 d .
H15 H 0.6834 0.4493 0.0618 0.023 Uiso 1 1 calc R
C16 C 0.5851(2) 0.53785(17) 0.07528(17) 0.0186(6) Uani 1 1 d .
C17 C 0.5491(2) 0.54016(17) 0.16140(17) 0.0202(7) Uani 1 1 d .
C18 C 0.5999(2) 0.51047(18) 0.21191(17) 0.0212(7) Uani 1 1 d .
H18 H 0.6576 0.4882 0.1889 0.025 Uiso 1 1 calc R
C19 C 0.5715(2) 0.51126(18) 0.29447(18) 0.0227(7) Uani 1 1 d .
C20 C 0.4876(2) 0.54574(19) 0.32849(18) 0.0244(7) Uani 1 1 d .
H20 H 0.4670 0.5483 0.3841 0.029 Uiso 1 1 calc R
C21 C 0.4342(2) 0.57640(18) 0.28050(17) 0.0223(7) Uani 1 1 d .
C22 C 0.4638(2) 0.57197(18) 0.19841(17) 0.0210(7) Uani 1 1 d .
C23 C 0.3279(2) 0.63250(18) 0.22418(17) 0.0234(7) Uani 1 1 d .
C24 C 0.3469(2) 0.61614(19) 0.29752(18) 0.0238(7) Uani 1 1 d .
C25 C 0.2858(2) 0.6433(2) 0.36439(18) 0.0276(7) Uani 1 1 d .
H25 H 0.2986 0.6340 0.4138 0.033 Uiso 1 1 calc R
C26 C 0.2067(2) 0.6835(2) 0.36048(18) 0.0291(8) Uani 1 1 d .
C27 C 0.1892(2) 0.6980(2) 0.28691(18) 0.0292(8) Uani 1 1 d .
H27 H 0.1350 0.7251 0.2839 0.035 Uiso 1 1 calc R
C28 C 0.2492(2) 0.67375(19) 0.21771(18) 0.0263(7) Uani 1 1 d .
C29 C 0.2380(2) 0.6918(2) 0.14067(19) 0.0278(7) Uani 1 1 d .
C30 C 0.2441(2) 0.7043(2) 0.07134(18) 0.0262(7) Uani 1 1 d .
C31 C 0.2619(2) 0.7169(2) -0.00890(18) 0.0264(7) Uani 1 1 d .
C32 C 0.2867(2) 0.72634(19) -0.08016(19) 0.0253(7) Uani 1 1 d .
C33 C 0.3191(2) 0.82536(19) -0.36608(18) 0.0259(7) Uani 1 1 d .
C34 C 0.2307(2) 0.7908(2) -0.3616(2) 0.0371(9) Uani 1 1 d .
H34A H 0.2412 0.7354 -0.3724 0.056 Uiso 1 1 calc R
H34B H 0.2051 0.8214 -0.4010 0.056 Uiso 1 1 calc R
H34C H 0.1893 0.7936 -0.3084 0.056 Uiso 1 1 calc R
C35 C 0.3019(3) 0.9125(2) -0.3503(2) 0.0345(8) Uani 1 1 d .
H35A H 0.2579 0.9160 -0.2985 0.052 Uiso 1 1 calc R
H35B H 0.2794 0.9429 -0.3917 0.052 Uiso 1 1 calc R
H35C H 0.3576 0.9343 -0.3505 0.052 Uiso 1 1 calc R
C36 C 0.3814(2) 0.8216(2) -0.44980(19) 0.0323(8) Uani 1 1 d .
H36A H 0.4364 0.8476 -0.4552 0.048 Uiso 1 1 calc R
H36B H 0.3524 0.8488 -0.4884 0.048 Uiso 1 1 calc R
H36C H 0.3955 0.7661 -0.4595 0.048 Uiso 1 1 calc R
C37 C 0.7969(2) 0.5902(2) -0.36321(19) 0.0301(8) Uani 1 1 d .
C38 C 0.7770(2) 0.5669(2) -0.43696(19) 0.0370(9) Uani 1 1 d .
H38A H 0.8331 0.5571 -0.4776 0.056 Uiso 1 1 calc R
H38B H 0.7423 0.6101 -0.4579 0.056 Uiso 1 1 calc R
H38C H 0.7431 0.5188 -0.4222 0.056 Uiso 1 1 calc R
C39 C 0.8469(3) 0.6671(2) -0.3850(2) 0.0453(10) Uani 1 1 d .
H39A H 0.8606 0.6809 -0.3383 0.068 Uiso 1 1 calc R
H39B H 0.8098 0.7100 -0.4034 0.068 Uiso 1 1 calc R
H39C H 0.9023 0.6598 -0.4273 0.068 Uiso 1 1 calc R
C40 C 0.8560(2) 0.5237(2) -0.3358(2) 0.0336(8) Uani 1 1 d .
H40A H 0.8243 0.4744 -0.3211 0.050 Uiso 1 1 calc R
H40B H 0.8711 0.5377 -0.2898 0.050 Uiso 1 1 calc R
H40C H 0.9107 0.5165 -0.3790 0.050 Uiso 1 1 calc R
C41 C 0.6305(2) 0.48059(19) 0.34768(18) 0.0243(7) Uani 1 1 d .
C42 C 0.7173(2) 0.4401(2) 0.3020(2) 0.0314(8) Uani 1 1 d .
H42A H 0.7037 0.3951 0.2793 0.047 Uiso 1 1 calc R
H42B H 0.7529 0.4212 0.3381 0.047 Uiso 1 1 calc R
H42C H 0.7508 0.4781 0.2592 0.047 Uiso 1 1 calc R
C43 C 0.6528(2) 0.5517(2) 0.3820(2) 0.0332(8) Uani 1 1 d .
H43A H 0.6816 0.5914 0.3385 0.050 Uiso 1 1 calc R
H43B H 0.6931 0.5338 0.4142 0.050 Uiso 1 1 calc R
H43C H 0.5979 0.5753 0.4152 0.050 Uiso 1 1 calc R
C44 C 0.5808(2) 0.4216(2) 0.41618(19) 0.0300(8) Uani 1 1 d .
H44A H 0.5258 0.4474 0.4467 0.045 Uiso 1 1 calc R
H44B H 0.6185 0.4036 0.4507 0.045 Uiso 1 1 calc R
H44C H 0.5663 0.3759 0.3949 0.045 Uiso 1 1 calc R
C45 C 0.1417(2) 0.7169(2) 0.43327(19) 0.0380(9) Uani 1 1 d .
S1 S 0.54719(5) 0.60264(4) 0.00720(4) 0.02090(19) Uani 1 1 d .
N1 N 0.46986(17) 0.66029(14) -0.13287(14) 0.0200(5) Uani 1 1 d .
H1 H 0.4496 0.6512 -0.0809 0.024 Uiso 1 1 calc R
N2 N 0.39857(17) 0.60607(15) 0.16536(14) 0.0209(6) Uani 1 1 d .
H2A H 0.4018 0.6102 0.1147 0.025 Uiso 1 1 calc R
C49 C 0.8512(2) 0.64288(17) 0.27784(18) 0.0221(7) Uani 1 1 d .
C50 C 0.8168(2) 0.69688(18) 0.33211(18) 0.0239(7) Uani 1 1 d .
H50 H 0.8303 0.6888 0.3813 0.029 Uiso 1 1 calc R
C51 C 0.7627(2) 0.76331(18) 0.31673(18) 0.0266(7) Uani 1 1 d .
C52 C 0.7464(2) 0.77786(19) 0.24329(18) 0.0277(7) Uani 1 1 d .
H52 H 0.7113 0.8233 0.2316 0.033 Uiso 1 1 calc R
C53 C 0.7825(2) 0.72450(17) 0.18604(18) 0.0235(7) Uani 1 1 d .
C54 C 0.8320(2) 0.65693(17) 0.20513(17) 0.0201(7) Uani 1 1 d .
C55 C 0.8217(2) 0.64861(17) 0.08283(17) 0.0209(7) Uani 1 1 d .
C56 C 0.7772(2) 0.72081(18) 0.10671(18) 0.0242(7) Uani 1 1 d .
C57 C 0.7421(2) 0.77226(19) 0.05522(19) 0.0286(8) Uani 1 1 d .
H57 H 0.7112 0.8201 0.0720 0.034 Uiso 1 1 calc R
C58 C 0.7518(2) 0.75424(17) -0.02100(18) 0.0240(7) Uani 1 1 d .
C59 C 0.7925(2) 0.68047(17) -0.04154(17) 0.0215(7) Uani 1 1 d .
H59 H 0.7961 0.6668 -0.0925 0.026 Uiso 1 1 calc R
C60 C 0.8280(2) 0.62617(16) 0.00843(17) 0.0192(6) Uani 1 1 d .
C61 C 0.8681(2) 0.54965(17) -0.01801(17) 0.0190(6) Uani 1 1 d .
C62 C 0.8948(2) 0.52777(17) -0.09282(17) 0.0182(6) Uani 1 1 d .
H62 H 0.8928 0.5635 -0.1382 0.022 Uiso 1 1 calc R
C63 C 0.9258(2) 0.44768(17) -0.09738(17) 0.0196(6) Uani 1 1 d .
H63 H 0.9458 0.4248 -0.1458 0.024 Uiso 1 1 calc R
C64 C 0.9240(2) 0.40608(17) -0.02498(17) 0.0178(6) Uani 1 1 d .
C65 C 0.9498(2) 0.32236(17) -0.00737(17) 0.0193(6) Uani 1 1 d .
C66 C 0.9611(2) 0.26969(17) -0.06450(17) 0.0194(6) Uani 1 1 d .
H66 H 0.9557 0.2908 -0.1152 0.023 Uiso 1 1 calc R
C67 C 0.9797(2) 0.18803(17) -0.05094(17) 0.0188(6) Uani 1 1 d .
C68 C 0.9887(2) 0.15702(17) 0.02229(17) 0.0206(7) Uani 1 1 d .
H68 H 1.0003 0.1017 0.0330 0.025 Uiso 1 1 calc R
C69 C 0.9810(2) 0.20614(17) 0.08039(17) 0.0197(6) Uani 1 1 d .
C70 C 0.9628(2) 0.28869(17) 0.06475(16) 0.0171(6) Uani 1 1 d .
C71 C 0.9797(2) 0.26777(17) 0.18718(16) 0.0194(6) Uani 1 1 d .
C72 C 0.9909(2) 0.19294(17) 0.15979(17) 0.0192(6) Uani 1 1 d .
C73 C 1.0079(2) 0.12639(17) 0.20934(17) 0.0206(6) Uani 1 1 d .
H73 H 1.0129 0.0753 0.1923 0.025 Uiso 1 1 calc R
C74 C 1.0174(2) 0.13410(18) 0.28354(17) 0.0213(7) Uani 1 1 d .
C75 C 1.0081(2) 0.20983(17) 0.30769(17) 0.0196(6) Uani 1 1 d .
H75 H 1.0154 0.2155 0.3578 0.024 Uiso 1 1 calc R
C76 C 0.9883(2) 0.27769(18) 0.26109(17) 0.0205(6) Uani 1 1 d .
C77 C 0.9735(2) 0.35518(18) 0.28435(17) 0.0212(7) Uani 1 1 d .
C78 C 0.9551(2) 0.42460(18) 0.29279(16) 0.0204(7) Uani 1 1 d .
C79 C 0.9287(2) 0.50245(18) 0.29665(17) 0.0214(7) Uani 1 1 d .
C80 C 0.8975(2) 0.56934(18) 0.29432(17) 0.0218(7) Uani 1 1 d .
C81 C 0.7213(3) 0.81692(19) 0.38310(19) 0.0325(8) Uani 1 1 d .
C83 C 0.6651(4) 0.8863(2) 0.3558(2) 0.0561(13) Uani 1 1 d .
H83A H 0.7035 0.9209 0.3129 0.084 Uiso 1 1 calc R
H83B H 0.6357 0.9165 0.4004 0.084 Uiso 1 1 calc R
H83C H 0.6200 0.8658 0.3367 0.084 Uiso 1 1 calc R
C84 C 0.6595(3) 0.7682(2) 0.4528(2) 0.0477(11) Uani 1 1 d .
H84A H 0.6335 0.8012 0.4958 0.072 Uiso 1 1 calc R
H84B H 0.6933 0.7228 0.4717 0.072 Uiso 1 1 calc R
H84C H 0.6120 0.7491 0.4359 0.072 Uiso 1 1 calc R
C86 C 0.7577(3) 0.89438(19) -0.0838(2) 0.0333(8) Uani 1 1 d .
H86A H 0.7394 0.9130 -0.0313 0.050 Uiso 1 1 calc R
H86B H 0.7369 0.9332 -0.1212 0.050 Uiso 1 1 calc R
H86C H 0.8226 0.8880 -0.1022 0.050 Uiso 1 1 calc R
C87 C 0.6162(3) 0.8246(2) -0.0492(2) 0.0424(10) Uani 1 1 d .
H87A H 0.5898 0.7736 -0.0454 0.064 Uiso 1 1 calc R
H87B H 0.5951 0.8634 -0.0864 0.064 Uiso 1 1 calc R
H87C H 0.5986 0.8435 0.0032 0.064 Uiso 1 1 calc R
C88 C 0.7443(3) 0.7887(2) -0.1630(2) 0.0346(8) Uani 1 1 d .
H88A H 0.8091 0.7803 -0.1815 0.052 Uiso 1 1 calc R
H88B H 0.7251 0.8303 -0.1990 0.052 Uiso 1 1 calc R
H88C H 0.7162 0.7393 -0.1620 0.052 Uiso 1 1 calc R
C90 C 0.9862(2) 0.17818(18) -0.19411(18) 0.0272(7) Uani 1 1 d .
H90A H 1.0362 0.2134 -0.2123 0.041 Uiso 1 1 calc R
H90B H 0.9303 0.2098 -0.1889 0.041 Uiso 1 1 calc R
H90C H 0.9926 0.1405 -0.2327 0.041 Uiso 1 1 calc R
C91 C 0.9042(2) 0.08107(19) -0.08438(19) 0.0298(8) Uani 1 1 d .
H91A H 0.9071 0.0447 -0.1234 0.045 Uiso 1 1 calc R
H91B H 0.8498 0.1150 -0.0776 0.045 Uiso 1 1 calc R
H91C H 0.9038 0.0505 -0.0335 0.045 Uiso 1 1 calc R
C94 C 0.9561(3) 0.0074(2) 0.3601(2) 0.0342(8) Uani 1 1 d .
H94A H 0.9451 -0.0064 0.3122 0.051 Uiso 1 1 calc R
H94B H 0.9035 0.0360 0.3910 0.051 Uiso 1 1 calc R
H94C H 0.9685 -0.0412 0.3922 0.051 Uiso 1 1 calc R
C95 C 1.1193(2) 0.01409(19) 0.29197(19) 0.0296(8) Uani 1 1 d .
H95A H 1.1704 0.0478 0.2772 0.044 Uiso 1 1 calc R
H95B H 1.1103 -0.0016 0.2440 0.044 Uiso 1 1 calc R
H95C H 1.1305 -0.0334 0.3261 0.044 Uiso 1 1 calc R
C96 C 1.0523(2) 0.08062(19) 0.41213(18) 0.0268(7) Uani 1 1 d .
H96A H 1.0671 0.0320 0.4428 0.040 Uiso 1 1 calc R
H96B H 0.9985 0.1068 0.4441 0.040 Uiso 1 1 calc R
H96C H 1.1017 0.1163 0.3978 0.040 Uiso 1 1 calc R
N3 N 0.85349(17) 0.61053(14) 0.14399(14) 0.0206(6) Uani 1 1 d .
H3 H 0.8826 0.5642 0.1436 0.025 Uiso 1 1 calc R
N4 N 0.96052(17) 0.32421(14) 0.13138(14) 0.0194(5) Uani 1 1 d .
H4A H 0.9486 0.3749 0.1368 0.023 Uiso 1 1 calc R
C46 C 0.1787(3) 0.7962(3) 0.4422(3) 0.0601(13) Uani 1 1 d .
H46A H 0.1388 0.8190 0.4884 0.090 Uiso 1 1 calc R
H46B H 0.1824 0.8336 0.3944 0.090 Uiso 1 1 calc R
H46C H 0.2380 0.7859 0.4493 0.090 Uiso 1 1 calc R
C48 C 0.0496(3) 0.7400(3) 0.4231(2) 0.0496(11) Uani 1 1 d .
H48A H 0.0244 0.6937 0.4121 0.074 Uiso 1 1 calc R
H48B H 0.0547 0.7822 0.3789 0.074 Uiso 1 1 calc R
H48C H 0.0106 0.7590 0.4720 0.074 Uiso 1 1 calc R
C47 C 0.1343(4) 0.6607(4) 0.5066(3) 0.088(2) Uani 1 1 d .
H47A H 0.1100 0.6113 0.5014 0.133 Uiso 1 1 calc R
H47B H 0.0947 0.6845 0.5524 0.133 Uiso 1 1 calc R
H47C H 0.1933 0.6494 0.5143 0.133 Uiso 1 1 calc R
C92 C 1.0714(2) 0.07938(18) -0.12539(19) 0.0264(7) Uani 1 1 d .
H92A H 1.0702 0.0464 -0.0755 0.040 Uiso 1 1 calc R
H92B H 1.1231 0.1125 -0.1416 0.040 Uiso 1 1 calc R
H92C H 1.0754 0.0453 -0.1666 0.040 Uiso 1 1 calc R
S2 S 0.88097(5) 0.46800(4) 0.04850(4) 0.01842(18) Uani 1 1 d .
C93 C 1.0361(2) 0.05994(17) 0.33663(17) 0.0216(7) Uani 1 1 d .
C82 C 0.7943(3) 0.8481(3) 0.4088(3) 0.0632(14) Uani 1 1 d .
H82A H 0.8363 0.8760 0.3627 0.095 Uiso 1 1 calc R
H82B H 0.8257 0.8036 0.4319 0.095 Uiso 1 1 calc R
H82C H 0.7681 0.8847 0.4485 0.095 Uiso 1 1 calc R
C99 C 0.6306(3) 0.9636(2) 0.6317(2) 0.0439(10) Uani 1 1 d .
H99 H 0.6079 0.9919 0.6801 0.053 Uiso 1 1 calc R
Cl10 Cl 0.55103(7) 0.97505(6) 0.57944(7) 0.0542(3) Uani 1 1 d .
Cl11 Cl 0.65042(10) 0.86251(7) 0.66119(8) 0.0691(4) Uani 1 1 d .
Cl12 Cl 0.73065(7) 1.00487(6) 0.57160(7) 0.0504(3) Uani 1 1 d .
C89 C 0.9856(2) 0.13281(17) -0.11360(17) 0.0223(7) Uani 1 1 d .
C85 C 0.7168(2) 0.81431(19) -0.07856(19) 0.0292(8) Uani 1 1 d .

loop_
_atom_site_aniso_label
_atom_site_aniso_U_11
_atom_site_aniso_U_22
_atom_site_aniso_U_33
_atom_site_aniso_U_23
_atom_site_aniso_U_13
_atom_site_aniso_U_12
C1 0.0288(19) 0.0265(17) 0.0178(15) -0.0012(13) -0.0066(13) -0.0028(14)
C2 0.0272(18) 0.0241(16) 0.0247(17) -0.0030(13) -0.0096(14) -0.0002(14)
C3 0.0321(19) 0.0207(16) 0.0170(15) 0.0000(12) -0.0087(13) -0.0038(14)
C4 0.0260(18) 0.0255(16) 0.0155(15) -0.0008(12) -0.0052(13) -0.0045(14)
C5 0.0250(17) 0.0205(15) 0.0222(16) -0.0025(12) -0.0072(13) -0.0040(13)
C6 0.0249(18) 0.0206(15) 0.0195(15) -0.0026(12) -0.0082(13) -0.0034(13)
C7 0.0208(16) 0.0200(15) 0.0175(15) 0.0000(12) -0.0047(12) -0.0074(13)
C8 0.0233(17) 0.0214(15) 0.0170(15) 0.0007(12) -0.0065(13) -0.0090(13)
C9 0.0278(18) 0.0226(16) 0.0167(15) -0.0005(12) -0.0072(13) -0.0064(13)
C10 0.0209(17) 0.0265(16) 0.0201(15) -0.0003(12) -0.0066(13) -0.0079(13)
C11 0.0221(17) 0.0220(16) 0.0239(16) -0.0014(13) -0.0083(13) -0.0014(13)
C12 0.0224(17) 0.0222(16) 0.0175(15) -0.0010(12) -0.0050(13) -0.0078(13)
C13 0.0183(16) 0.0221(15) 0.0196(15) -0.0010(12) -0.0053(12) -0.0080(13)
C14 0.0167(16) 0.0243(16) 0.0214(15) -0.0053(12) -0.0044(12) -0.0032(13)
C15 0.0191(16) 0.0207(15) 0.0188(15) 0.0012(12) -0.0072(12) -0.0047(13)
C16 0.0169(16) 0.0229(15) 0.0188(15) -0.0023(12) -0.0086(12) -0.0045(13)
C17 0.0243(17) 0.0168(15) 0.0203(15) -0.0010(12) -0.0068(13) -0.0067(13)
C18 0.0192(16) 0.0222(16) 0.0230(16) -0.0038(12) -0.0053(13) -0.0057(13)
C19 0.0254(18) 0.0206(16) 0.0231(16) 0.0021(12) -0.0079(13) -0.0113(13)
C20 0.0264(18) 0.0320(18) 0.0167(15) -0.0033(13) -0.0071(13) -0.0079(14)
C21 0.0259(18) 0.0210(15) 0.0200(16) -0.0004(12) -0.0063(13) -0.0061(13)
C22 0.0216(17) 0.0228(16) 0.0193(15) -0.0041(12) -0.0055(13) -0.0037(13)
C23 0.0237(18) 0.0263(16) 0.0188(16) -0.0028(13) -0.0036(13) -0.0032(14)
C24 0.0238(18) 0.0281(17) 0.0193(15) -0.0032(13) -0.0056(13) -0.0017(14)
C25 0.032(2) 0.0330(18) 0.0173(16) -0.0022(13) -0.0053(14) -0.0047(15)
C26 0.0289(19) 0.0364(19) 0.0198(16) -0.0029(14) -0.0042(14) -0.0004(15)
C27 0.0280(19) 0.0375(19) 0.0190(16) -0.0028(14) -0.0044(14) 0.0057(15)
C28 0.0277(19) 0.0318(18) 0.0184(16) -0.0020(13) -0.0068(14) 0.0025(15)
C29 0.0236(18) 0.0350(19) 0.0221(18) -0.0036(14) -0.0045(14) 0.0057(15)
C30 0.0216(18) 0.0340(18) 0.0216(18) -0.0043(14) -0.0057(13) 0.0061(14)
C31 0.0239(18) 0.0345(18) 0.0198(18) -0.0026(14) -0.0064(14) 0.0035(14)
C32 0.0239(18) 0.0268(17) 0.0269(19) -0.0034(13) -0.0110(14) 0.0038(14)
C33 0.0267(18) 0.0297(17) 0.0229(16) -0.0006(13) -0.0109(14) 0.0005(14)
C34 0.034(2) 0.050(2) 0.0289(19) 0.0043(16) -0.0131(16) -0.0078(18)
C35 0.041(2) 0.0328(19) 0.0312(19) -0.0010(15) -0.0163(16) 0.0040(16)
C36 0.037(2) 0.0370(19) 0.0227(17) 0.0036(14) -0.0128(15) 0.0007(16)
C37 0.0234(18) 0.038(2) 0.0247(17) 0.0000(14) -0.0024(14) -0.0021(15)
C38 0.029(2) 0.059(2) 0.0168(16) -0.0015(16) -0.0004(14) 0.0095(17)
C39 0.031(2) 0.046(2) 0.049(2) 0.0113(19) 0.0001(18) -0.0125(18)
C40 0.0223(19) 0.047(2) 0.0287(18) -0.0047(16) -0.0033(15) 0.0017(16)
C41 0.0278(18) 0.0286(17) 0.0193(15) -0.0022(13) -0.0094(13) -0.0079(14)
C42 0.031(2) 0.041(2) 0.0257(17) -0.0016(15) -0.0137(15) -0.0007(16)
C43 0.033(2) 0.039(2) 0.0327(19) -0.0060(15) -0.0152(16) -0.0067(16)
C44 0.035(2) 0.0313(18) 0.0264(17) -0.0009(14) -0.0145(15) -0.0006(15)
C45 0.034(2) 0.060(2) 0.0167(17) -0.0091(16) -0.0022(15) 0.0064(18)
S1 0.0231(4) 0.0222(4) 0.0174(4) -0.0017(3) -0.0063(3) -0.0008(3)
N1 0.0225(14) 0.0233(13) 0.0135(12) -0.0012(10) -0.0046(10) -0.0009(11)
N2 0.0210(14) 0.0270(14) 0.0148(12) -0.0043(10) -0.0050(11) 0.0009(11)
C49 0.0255(17) 0.0166(15) 0.0221(16) -0.0020(12) -0.0029(13) -0.0048(13)
C50 0.0282(18) 0.0214(16) 0.0201(16) -0.0042(12) -0.0016(13) -0.0073(14)
C51 0.034(2) 0.0190(16) 0.0234(17) -0.0056(13) -0.0005(14) -0.0047(14)
C52 0.037(2) 0.0186(16) 0.0229(16) -0.0037(13) -0.0010(14) -0.0007(14)
C53 0.0275(18) 0.0170(15) 0.0230(16) 0.0001(12) -0.0029(13) -0.0037(13)
C54 0.0228(17) 0.0171(15) 0.0180(15) -0.0041(12) -0.0003(12) -0.0054(13)
C55 0.0251(17) 0.0139(14) 0.0218(16) -0.0014(12) -0.0038(13) -0.0027(13)
C56 0.0309(19) 0.0168(15) 0.0200(16) -0.0022(12) 0.0003(13) -0.0015(13)
C57 0.037(2) 0.0195(16) 0.0248(17) -0.0009(13) -0.0034(15) -0.0009(14)
C58 0.0252(18) 0.0160(15) 0.0268(17) -0.0004(13) -0.0029(14) 0.0000(13)
C59 0.0271(18) 0.0200(15) 0.0165(15) -0.0008(12) -0.0041(13) -0.0065(13)
C60 0.0213(16) 0.0132(14) 0.0210(15) -0.0004(12) -0.0033(13) -0.0026(12)
C61 0.0186(16) 0.0200(15) 0.0185(15) -0.0010(12) -0.0051(12) -0.0043(12)
C62 0.0204(16) 0.0154(14) 0.0184(15) 0.0020(11) -0.0058(12) -0.0052(12)
C63 0.0210(16) 0.0217(15) 0.0167(15) -0.0017(12) -0.0056(12) -0.0041(13)
C64 0.0181(16) 0.0153(14) 0.0207(15) -0.0036(12) -0.0054(12) -0.0023(12)
C65 0.0215(17) 0.0171(15) 0.0189(15) -0.0007(12) -0.0046(12) -0.0053(12)
C66 0.0211(16) 0.0213(15) 0.0154(14) -0.0008(12) -0.0048(12) -0.0028(13)
C67 0.0199(16) 0.0178(15) 0.0184(15) -0.0030(12) -0.0044(12) -0.0030(12)
C68 0.0276(18) 0.0146(14) 0.0209(15) -0.0008(12) -0.0089(13) -0.0033(13)
C69 0.0255(17) 0.0157(14) 0.0180(15) 0.0001(12) -0.0058(13) -0.0062(13)
C70 0.0205(16) 0.0171(14) 0.0142(14) -0.0011(11) -0.0051(12) -0.0038(12)
C71 0.0223(17) 0.0207(15) 0.0146(14) -0.0005(12) -0.0043(12) -0.0035(13)
C72 0.0211(16) 0.0187(15) 0.0182(15) -0.0028(12) -0.0060(12) -0.0007(12)
C73 0.0243(17) 0.0157(15) 0.0217(15) -0.0025(12) -0.0066(13) -0.0008(13)
C74 0.0208(17) 0.0231(16) 0.0197(15) -0.0022(12) -0.0051(13) -0.0025(13)
C75 0.0241(17) 0.0199(15) 0.0148(14) -0.0011(12) -0.0051(12) -0.0043(13)
C76 0.0207(16) 0.0215(15) 0.0197(15) -0.0037(12) -0.0055(13) -0.0024(13)
C77 0.0255(17) 0.0238(17) 0.0141(15) -0.0005(12) -0.0057(13) -0.0035(13)
C78 0.0234(17) 0.0245(17) 0.0152(15) -0.0032(12) -0.0078(13) -0.0010(13)
C79 0.0247(17) 0.0204(17) 0.0209(16) -0.0062(12) -0.0072(13) -0.0038(13)
C80 0.0247(17) 0.0237(17) 0.0165(15) -0.0045(12) -0.0036(13) -0.0047(14)
C81 0.046(2) 0.0217(17) 0.0246(17) -0.0101(14) 0.0001(15) -0.0010(15)
C83 0.094(4) 0.031(2) 0.036(2) -0.0127(17) -0.012(2) 0.025(2)
C84 0.061(3) 0.030(2) 0.036(2) -0.0025(16) 0.0080(19) 0.0042(19)
C86 0.045(2) 0.0240(17) 0.0260(18) 0.0007(14) -0.0044(16) -0.0007(16)
C87 0.037(2) 0.032(2) 0.050(2) 0.0107(17) -0.0084(18) 0.0025(17)
C88 0.051(2) 0.0241(17) 0.0325(19) 0.0027(14) -0.0201(17) 0.0004(16)
C90 0.043(2) 0.0188(16) 0.0209(16) -0.0047(13) -0.0102(15) 0.0017(14)
C91 0.042(2) 0.0224(17) 0.0257(17) -0.0049(13) -0.0085(15) -0.0089(15)
C94 0.044(2) 0.0248(17) 0.036(2) 0.0095(15) -0.0192(17) -0.0090(16)
C95 0.040(2) 0.0261(17) 0.0218(16) 0.0006(13) -0.0116(15) 0.0072(15)
C96 0.035(2) 0.0234(16) 0.0206(16) 0.0012(13) -0.0093(14) 0.0051(14)
N3 0.0279(15) 0.0147(12) 0.0185(13) -0.0019(10) -0.0053(11) -0.0017(11)
N4 0.0281(15) 0.0133(12) 0.0174(12) -0.0026(10) -0.0069(11) -0.0025(11)
C46 0.051(3) 0.074(3) 0.056(3) -0.041(2) -0.002(2) 0.004(2)
C48 0.034(2) 0.079(3) 0.035(2) -0.024(2) -0.0029(17) 0.001(2)
C47 0.099(5) 0.095(4) 0.032(2) 0.007(2) 0.018(3) 0.054(4)
C92 0.036(2) 0.0201(16) 0.0239(16) -0.0041(13) -0.0098(14) 0.0026(14)
S2 0.0239(4) 0.0151(4) 0.0158(4) -0.0020(3) -0.0046(3) -0.0021(3)
C93 0.0296(18) 0.0194(15) 0.0160(15) 0.0006(12) -0.0081(13) -0.0005(13)
C82 0.061(3) 0.064(3) 0.070(3) -0.048(3) -0.010(2) -0.005(2)
C99 0.059(3) 0.035(2) 0.043(2) -0.0027(17) -0.021(2) -0.0083(19)
Cl10 0.0459(6) 0.0519(6) 0.0717(7) 0.0019(5) -0.0301(5) -0.0081(5)
Cl11 0.1121(11) 0.0402(6) 0.0709(8) 0.0110(5) -0.0555(8) -0.0131(6)
Cl12 0.0443(6) 0.0513(6) 0.0626(7) -0.0056(5) -0.0260(5) -0.0044(5)
C89 0.0309(18) 0.0173(15) 0.0189(15) -0.0044(12) -0.0065(13) -0.0012(13)
C85 0.039(2) 0.0191(16) 0.0258(17) -0.0007(13) -0.0064(15) 0.0024(15)

loop_
_atom_type_symbol
_atom_type_description
_atom_type_scat_dispersion_real
_atom_type_scat_dispersion_imag
_atom_type_scat_source
C C 0.0033 0.0016 'International Tables Vol C Tables 4.2.6.8 and 6.1.1.4'
H H 0.0000 0.0000 'International Tables Vol C Tables 4.2.6.8 and 6.1.1.4'
N N 0.0061 0.0033 'International Tables Vol C Tables 4.2.6.8 and 6.1.1.4'
S S 0.1246 0.1234 'International Tables Vol C Tables 4.2.6.8 and 6.1.1.4'
Cl Cl 0.1484 0.1585 'International Tables Vol C Tables 4.2.6.8 and 6.1.1.4'

loop_
_geom_angle_atom_site_label_1
_geom_angle_atom_site_label_2
_geom_angle_atom_site_label_3
_geom_angle
C2 C1 C6 117.5(3)
C2 C1 C32 124.9(3)
C6 C1 C32 117.5(3)
C1 C2 C3 122.3(3)
C1 C2 H2 118.9
C3 C2 H2 118.9
C2 C3 C4 119.0(3)
C2 C3 C33 118.6(3)
C4 C3 C33 122.5(3)
C5 C4 C3 120.1(3)
C5 C4 H4 120.0
C3 C4 H4 120.0
C6 C5 C4 119.6(3)
C6 C5 C8 106.7(3)
C4 C5 C8 133.7(3)
N1 C6 C5 109.7(3)
N1 C6 C1 128.8(3)
C5 C6 C1 121.5(3)
N1 C7 C12 130.0(3)
N1 C7 C8 108.3(3)
C12 C7 C8 121.7(3)
C9 C8 C7 119.8(3)
C9 C8 C5 133.8(3)
C7 C8 C5 106.4(3)
C8 C9 C10 120.6(3)
C8 C9 H9 119.7
C10 C9 H9 119.7
C9 C10 C11 118.1(3)
C9 C10 C37 120.1(3)
C11 C10 C37 121.7(3)
C12 C11 C10 123.9(3)
C12 C11 H11 118.1
C10 C11 H11 118.1
C7 C12 C11 115.9(3)
C7 C12 C13 124.7(3)
C11 C12 C13 119.4(3)
C14 C13 C12 129.0(3)
C14 C13 S1 108.4(2)
C12 C13 S1 122.6(2)
C13 C14 C15 114.7(3)
C13 C14 H14 122.6
C15 C14 H14 122.6
C16 C15 C14 113.6(3)
C16 C15 H15 123.2
C14 C15 H15 123.2
C15 C16 C17 128.0(3)
C15 C16 S1 109.4(2)
C17 C16 S1 122.6(2)
C18 C17 C22 115.6(3)
C18 C17 C16 120.5(3)
C22 C17 C16 123.8(3)
C17 C18 C19 124.4(3)
C17 C18 H18 117.8
C19 C18 H18 117.8
C20 C19 C18 118.1(3)
C20 C19 C41 118.9(3)
C18 C19 C41 122.9(3)
C21 C20 C19 119.7(3)
C21 C20 H20 120.1
C19 C20 H20 120.1
C20 C21 C22 120.5(3)
C20 C21 C24 132.5(3)
C22 C21 C24 107.0(3)
N2 C22 C21 108.7(3)
N2 C22 C17 129.7(3)
C21 C22 C17 121.6(3)
N2 C23 C28 128.9(3)
N2 C23 C24 109.4(3)
C28 C23 C24 121.6(3)
C25 C24 C23 118.4(3)
C25 C24 C21 135.7(3)
C23 C24 C21 105.8(3)
C26 C25 C24 121.7(3)
C26 C25 H25 119.2
C24 C25 H25 119.2
C25 C26 C27 118.6(3)
C25 C26 C45 121.5(3)
C27 C26 C45 119.8(3)
C28 C27 C26 122.1(3)
C28 C27 H27 119.0
C26 C27 H27 119.0
C27 C28 C23 117.7(3)
C27 C28 C29 124.4(3)
C23 C28 C29 117.8(3)
C30 C29 C28 168.6(4)
C29 C30 C31 173.0(4)
C32 C31 C30 173.2(4)
C31 C32 C1 166.7(3)
C36 C33 C3 112.3(3)
C36 C33 C34 108.2(3)
C3 C33 C34 110.1(3)
C36 C33 C35 108.8(3)
C3 C33 C35 108.4(3)
C34 C33 C35 109.0(3)
C33 C34 H34A 109.5
C33 C34 H34B 109.5
H34A C34 H34B 109.5
C33 C34 H34C 109.5
H34A C34 H34C 109.5
H34B C34 H34C 109.5
C33 C35 H35A 109.5
C33 C35 H35B 109.5
H35A C35 H35B 109.5
C33 C35 H35C 109.5
H35A C35 H35C 109.5
H35B C35 H35C 109.5
C33 C36 H36A 109.5
C33 C36 H36B 109.5
H36A C36 H36B 109.5
C33 C36 H36C 109.5
H36A C36 H36C 109.5
H36B C36 H36C 109.5
C40 C37 C39 108.9(3)
C40 C37 C10 112.4(3)
C39 C37 C10 107.8(3)
C40 C37 C38 107.7(3)
C39 C37 C38 109.9(3)
C10 C37 C38 110.1(3)
C37 C38 H38A 109.5
C37 C38 H38B 109.5
H38A C38 H38B 109.5
C37 C38 H38C 109.5
H38A C38 H38C 109.5
H38B C38 H38C 109.5
C37 C39 H39A 109.5
C37 C39 H39B 109.5
H39A C39 H39B 109.5
C37 C39 H39C 109.5
H39A C39 H39C 109.5
H39B C39 H39C 109.5
C37 C40 H40A 109.5
C37 C40 H40B 109.5
H40A C40 H40B 109.5
C37 C40 H40C 109.5
H40A C40 H40C 109.5
H40B C40 H40C 109.5
C42 C41 C44 108.8(3)
C42 C41 C19 112.1(3)
C44 C41 C19 110.1(3)
C42 C41 C43 108.8(3)
C44 C41 C43 108.8(3)
C19 C41 C43 108.1(3)
C41 C42 H42A 109.5
C41 C42 H42B 109.5
H42A C42 H42B 109.5
C41 C42 H42C 109.5
H42A C42 H42C 109.5
H42B C42 H42C 109.5
C41 C43 H43A 109.5
C41 C43 H43B 109.5
H43A C43 H43B 109.5
C41 C43 H43C 109.5
H43A C43 H43C 109.5
H43B C43 H43C 109.5
C41 C44 H44A 109.5
C41 C44 H44B 109.5
H44A C44 H44B 109.5
C41 C44 H44C 109.5
H44A C44 H44C 109.5
H44B C44 H44C 109.5
C47 C45 C48 110.4(4)
C47 C45 C26 111.3(3)
C48 C45 C26 113.2(3)
C47 C45 C46 109.5(4)
C48 C45 C46 104.8(4)
C26 C45 C46 107.3(3)
C16 S1 C13 93.78(14)
C6 N1 C7 108.7(2)
C6 N1 H1 125.6
C7 N1 H1 125.6
C23 N2 C22 109.1(2)
C23 N2 H2A 125.5
C22 N2 H2A 125.5
C50 C49 C54 117.9(3)
C50 C49 C80 124.2(3)
C54 C49 C80 117.6(3)
C49 C50 C51 122.1(3)
C49 C50 H50 118.9
C51 C50 H50 118.9
C52 C51 C50 119.4(3)
C52 C51 C81 122.0(3)
C50 C51 C81 118.6(3)
C51 C52 C53 119.6(3)
C51 C52 H52 120.2
C53 C52 H52 120.2
C54 C53 C52 119.3(3)
C54 C53 C56 106.9(3)
C52 C53 C56 133.7(3)
N3 C54 C53 109.3(3)
N3 C54 C49 129.1(3)
C53 C54 C49 121.6(3)
N3 C55 C60 130.7(3)
N3 C55 C56 108.3(3)
C60 C55 C56 121.0(3)
C57 C56 C55 120.3(3)
C57 C56 C53 133.4(3)
C55 C56 C53 106.3(3)
C56 C57 C58 120.3(3)
C56 C57 H57 119.9
C58 C57 H57 119.9
C57 C58 C59 117.9(3)
C57 C58 C85 119.3(3)
C59 C58 C85 122.7(3)
C60 C59 C58 123.9(3)
C60 C59 H59 118.1
C58 C59 H59 118.1
C59 C60 C55 116.4(3)
C59 C60 C61 119.8(3)
C55 C60 C61 123.8(3)
C62 C61 C60 128.9(3)
C62 C61 S2 108.8(2)
C60 C61 S2 122.2(2)
C61 C62 C63 114.6(3)
C61 C62 H62 122.7
C63 C62 H62 122.7
C64 C63 C62 113.7(3)
C64 C63 H63 123.2
C62 C63 H63 123.2
C63 C64 C65 128.4(3)
C63 C64 S2 109.0(2)
C65 C64 S2 122.5(2)
C70 C65 C66 115.5(3)
C70 C65 C64 124.5(3)
C66 C65 C64 120.0(3)
C67 C66 C65 123.9(3)
C67 C66 H66 118.1
C65 C66 H66 118.1
C68 C67 C66 118.5(3)
C68 C67 C89 119.9(3)
C66 C67 C89 121.6(3)
C67 C68 C69 120.5(3)
C67 C68 H68 119.8
C69 C68 H68 119.8
C68 C69 C70 119.8(3)
C68 C69 C72 133.6(3)
C70 C69 C72 106.5(2)
N4 C70 C65 129.9(3)
N4 C70 C69 108.3(2)
C65 C70 C69 121.8(3)
N4 C71 C76 128.4(3)
N4 C71 C72 109.8(2)
C76 C71 C72 121.8(3)
C73 C72 C71 118.9(3)
C73 C72 C69 134.9(3)
C71 C72 C69 106.2(2)
C74 C73 C72 120.9(3)
C74 C73 H73 119.6
C72 C73 H73 119.6
C73 C74 C75 118.4(3)
C73 C74 C93 119.7(3)
C75 C74 C93 121.9(3)
C74 C75 C76 122.6(3)
C74 C75 H75 118.7
C76 C75 H75 118.7
C71 C76 C75 117.4(3)
C71 C76 C77 117.7(3)
C75 C76 C77 124.9(3)
C78 C77 C76 168.4(3)
C77 C78 C79 173.5(3)
C80 C79 C78 171.0(3)
C79 C80 C49 166.0(3)
C82 C81 C84 110.0(4)
C82 C81 C83 109.9(3)
C84 C81 C83 107.2(3)
C82 C81 C51 109.8(3)
C84 C81 C51 108.5(3)
C83 C81 C51 111.4(3)
C81 C83 H83A 109.5
C81 C83 H83B 109.5
H83A C83 H83B 109.5
C81 C83 H83C 109.5
H83A C83 H83C 109.5
H83B C83 H83C 109.5
C81 C84 H84A 109.5
C81 C84 H84B 109.5
H84A C84 H84B 109.5
C81 C84 H84C 109.5
H84A C84 H84C 109.5
H84B C84 H84C 109.5
C85 C86 H86A 109.5
C85 C86 H86B 109.5
H86A C86 H86B 109.5
C85 C86 H86C 109.5
H86A C86 H86C 109.5
H86B C86 H86C 109.5
C85 C87 H87A 109.5
C85 C87 H87B 109.5
H87A C87 H87B 109.5
C85 C87 H87C 109.5
H87A C87 H87C 109.5
H87B C87 H87C 109.5
C85 C88 H88A 109.5
C85 C88 H88B 109.5
H88A C88 H88B 109.5
C85 C88 H88C 109.5
H88A C88 H88C 109.5
H88B C88 H88C 109.5
C89 C90 H90A 109.5
C89 C90 H90B 109.5
H90A C90 H90B 109.5
C89 C90 H90C 109.5
H90A C90 H90C 109.5
H90B C90 H90C 109.5
C89 C91 H91A 109.5
C89 C91 H91B 109.5
H91A C91 H91B 109.5
C89 C91 H91C 109.5
H91A C91 H91C 109.5
H91B C91 H91C 109.5
C93 C94 H94A 109.5
C93 C94 H94B 109.5
H94A C94 H94B 109.5
C93 C94 H94C 109.5
H94A C94 H94C 109.5
H94B C94 H94C 109.5
C93 C95 H95A 109.5
C93 C95 H95B 109.5
H95A C95 H95B 109.5
C93 C95 H95C 109.5
H95A C95 H95C 109.5
H95B C95 H95C 109.5
C93 C96 H96A 109.5
C93 C96 H96B 109.5
H96A C96 H96B 109.5
C93 C96 H96C 109.5
H96A C96 H96C 109.5
H96B C96 H96C 109.5
C54 N3 C55 109.1(2)
C54 N3 H3 125.5
C55 N3 H3 125.5
C71 N4 C70 109.1(2)
C71 N4 H4A 125.4
C70 N4 H4A 125.4
C45 C46 H46A 109.5
C45 C46 H46B 109.5
H46A C46 H46B 109.5
C45 C46 H46C 109.5
H46A C46 H46C 109.5
H46B C46 H46C 109.5
C45 C48 H48A 109.5
C45 C48 H48B 109.5
H48A C48 H48B 109.5
C45 C48 H48C 109.5
H48A C48 H48C 109.5
H48B C48 H48C 109.5
C45 C47 H47A 109.5
C45 C47 H47B 109.5
H47A C47 H47B 109.5
C45 C47 H47C 109.5
H47A C47 H47C 109.5
H47B C47 H47C 109.5
C89 C92 H92A 109.5
C89 C92 H92B 109.5
H92A C92 H92B 109.5
C89 C92 H92C 109.5
H92A C92 H92C 109.5
H92B C92 H92C 109.5
C64 S2 C61 93.81(14)
C95 C93 C94 109.7(3)
C95 C93 C96 107.4(3)
C94 C93 C96 108.7(3)
C95 C93 C74 109.9(2)
C94 C93 C74 109.0(3)
C96 C93 C74 112.1(2)
C81 C82 H82A 109.5
C81 C82 H82B 109.5
H82A C82 H82B 109.5
C81 C82 H82C 109.5
H82A C82 H82C 109.5
H82B C82 H82C 109.5
Cl10 C99 Cl11 110.5(2)
Cl10 C99 Cl12 109.8(2)
Cl11 C99 Cl12 109.7(2)
Cl10 C99 H99 109.0
Cl11 C99 H99 109.0
Cl12 C99 H99 109.0
C90 C89 C67 112.5(2)
C90 C89 C91 108.5(3)
C67 C89 C91 108.2(2)
C90 C89 C92 107.9(3)
C67 C89 C92 110.1(3)
C91 C89 C92 109.6(3)
C87 C85 C58 110.6(3)
C87 C85 C86 109.1(3)
C58 C85 C86 108.4(3)
C87 C85 C88 109.2(3)
C58 C85 C88 111.7(3)
C86 C85 C88 107.7(3)

loop_
_geom_bond_atom_site_label_1
_geom_bond_atom_site_label_2
_geom_bond_distance
C1 C2 1.395(4)
C1 C6 1.406(5)
C1 C32 1.430(4)
C2 C3 1.398(4)
C2 H2 0.9500
C3 C4 1.402(5)
C3 C33 1.534(4)
C4 C5 1.399(4)
C4 H4 0.9500
C5 C6 1.396(4)
C5 C8 1.445(5)
C6 N1 1.378(4)
C7 N1 1.390(4)
C7 C12 1.397(4)
C7 C8 1.422(4)
C8 C9 1.383(4)
C9 C10 1.389(5)
C9 H9 0.9500
C10 C11 1.407(4)
C10 C37 1.539(5)
C11 C12 1.398(4)
C11 H11 0.9500
C12 C13 1.466(4)
C13 C14 1.377(4)
C13 S1 1.740(3)
C14 C15 1.408(4)
C14 H14 0.9500
C15 C16 1.375(4)
C15 H15 0.9500
C16 C17 1.471(4)
C16 S1 1.732(3)
C17 C18 1.394(4)
C17 C22 1.408(4)
C18 C19 1.403(4)
C18 H18 0.9500
C19 C20 1.396(5)
C19 C41 1.531(4)
C20 C21 1.395(4)
C20 H20 0.9500
C21 C22 1.404(4)
C21 C24 1.448(5)
C22 N2 1.382(4)
C23 N2 1.373(4)
C23 C28 1.402(5)
C23 C24 1.410(4)
C24 C25 1.396(4)
C25 C26 1.387(5)
C25 H25 0.9500
C26 C27 1.402(5)
C26 C45 1.536(5)
C27 C28 1.399(4)
C27 H27 0.9500
C28 C29 1.423(4)
C29 C30 1.198(4)
C30 C31 1.360(4)
C31 C32 1.202(4)
C33 C36 1.526(5)
C33 C34 1.535(5)
C33 C35 1.536(5)
C34 H34A 0.9800
C34 H34B 0.9800
C34 H34C 0.9800
C35 H35A 0.9800
C35 H35B 0.9800
C35 H35C 0.9800
C36 H36A 0.9800
C36 H36B 0.9800
C36 H36C 0.9800
C37 C40 1.528(5)
C37 C39 1.531(5)
C37 C38 1.544(5)
C38 H38A 0.9800
C38 H38B 0.9800
C38 H38C 0.9800
C39 H39A 0.9800
C39 H39B 0.9800
C39 H39C 0.9800
C40 H40A 0.9800
C40 H40B 0.9800
C40 H40C 0.9800
C41 C42 1.529(5)
C41 C44 1.530(4)
C41 C43 1.539(4)
C42 H42A 0.9800
C42 H42B 0.9800
C42 H42C 0.9800
C43 H43A 0.9800
C43 H43B 0.9800
C43 H43C 0.9800
C44 H44A 0.9800
C44 H44B 0.9800
C44 H44C 0.9800
C45 C47 1.490(6)
C45 C48 1.530(6)
C45 C46 1.562(6)
N1 H1 0.8800
N2 H2A 0.8800
C49 C50 1.384(4)
C49 C54 1.399(4)
C49 C80 1.437(5)
C50 C51 1.407(5)
C50 H50 0.9500
C51 C52 1.391(5)
C51 C81 1.545(4)
C52 C53 1.416(4)
C52 H52 0.9500
C53 C54 1.397(4)
C53 C56 1.448(4)
C54 N3 1.375(4)
C55 N3 1.391(4)
C55 C60 1.400(4)
C55 C56 1.416(4)
C56 C57 1.384(5)
C57 C58 1.392(4)
C57 H57 0.9500
C58 C59 1.405(4)
C58 C85 1.535(4)
C59 C60 1.395(4)
C59 H59 0.9500
C60 C61 1.473(4)
C61 C62 1.364(4)
C61 S2 1.740(3)
C62 C63 1.415(4)
C62 H62 0.9500
C63 C64 1.377(4)
C63 H63 0.9500
C64 C65 1.468(4)
C64 S2 1.734(3)
C65 C70 1.398(4)
C65 C66 1.408(4)
C66 C67 1.401(4)
C66 H66 0.9500
C67 C68 1.381(4)
C67 C89 1.531(4)
C68 C69 1.388(4)
C68 H68 0.9500
C69 C70 1.418(4)
C69 C72 1.452(4)
C70 N4 1.392(4)
C71 N4 1.368(4)
C71 C76 1.395(4)
C71 C72 1.405(4)
C72 C73 1.397(4)
C73 C74 1.397(4)
C73 H73 0.9500
C74 C75 1.397(4)
C74 C93 1.534(4)
C75 C76 1.398(4)
C75 H75 0.9500
C76 C77 1.417(4)
C77 C78 1.213(4)
C78 C79 1.361(4)
C79 C80 1.203(4)
C81 C82 1.516(6)
C81 C84 1.521(5)
C81 C83 1.531(5)
C83 H83A 0.9800
C83 H83B 0.9800
C83 H83C 0.9800
C84 H84A 0.9800
C84 H84B 0.9800
C84 H84C 0.9800
C86 C85 1.537(5)
C86 H86A 0.9800
C86 H86B 0.9800
C86 H86C 0.9800
C87 C85 1.519(5)
C87 H87A 0.9800
C87 H87B 0.9800
C87 H87C 0.9800
C88 C85 1.546(5)
C88 H88A 0.9800
C88 H88B 0.9800
C88 H88C 0.9800
C90 C89 1.530(4)
C90 H90A 0.9800
C90 H90B 0.9800
C90 H90C 0.9800
C91 C89 1.537(4)
C91 H91A 0.9800
C91 H91B 0.9800
C91 H91C 0.9800
C94 C93 1.530(4)
C94 H94A 0.9800
C94 H94B 0.9800
C94 H94C 0.9800
C95 C93 1.529(5)
C95 H95A 0.9800
C95 H95B 0.9800
C95 H95C 0.9800
C96 C93 1.530(4)
C96 H96A 0.9800
C96 H96B 0.9800
C96 H96C 0.9800
N3 H3 0.8800
N4 H4A 0.8800
C46 H46A 0.9800
C46 H46B 0.9800
C46 H46C 0.9800
C48 H48A 0.9800
C48 H48B 0.9800
C48 H48C 0.9800
C47 H47A 0.9800
C47 H47B 0.9800
C47 H47C 0.9800
C92 C89 1.542(5)
C92 H92A 0.9800
C92 H92B 0.9800
C92 H92C 0.9800
C82 H82A 0.9800
C82 H82B 0.9800
C82 H82C 0.9800
C99 Cl10 1.757(4)
C99 Cl11 1.760(4)
C99 Cl12 1.761(4)
C99 H99 1.0000

loop_
_geom_torsion_atom_site_label_1
_geom_torsion_atom_site_label_2
_geom_torsion_atom_site_label_3
_geom_torsion_atom_site_label_4
_geom_torsion
C6 C1 C2 C3 -1.2(5)
C32 C1 C2 C3 175.9(3)
C1 C2 C3 C4 0.4(5)
C1 C2 C3 C33 -178.7(3)
C2 C3 C4 C5 1.4(4)
C33 C3 C4 C5 -179.5(3)
C3 C4 C5 C6 -2.3(4)
C3 C4 C5 C8 178.4(3)
C4 C5 C6 N1 -177.4(3)
C8 C5 C6 N1 2.1(3)
C4 C5 C6 C1 1.4(4)
C8 C5 C6 C1 -179.1(3)
C2 C1 C6 N1 178.9(3)
C32 C1 C6 N1 1.6(5)
C2 C1 C6 C5 0.3(4)
C32 C1 C6 C5 -177.0(3)
N1 C7 C8 C9 -179.1(3)
C12 C7 C8 C9 1.3(4)
N1 C7 C8 C5 -1.2(3)
C12 C7 C8 C5 179.2(3)
C6 C5 C8 C9 177.0(3)
C4 C5 C8 C9 -3.7(6)
C6 C5 C8 C7 -0.5(3)
C4 C5 C8 C7 178.8(3)
C7 C8 C9 C10 0.2(4)
C5 C8 C9 C10 -177.0(3)
C8 C9 C10 C11 -1.1(4)
C8 C9 C10 C37 -177.3(3)
C9 C10 C11 C12 0.5(4)
C37 C10 C11 C12 176.7(3)
N1 C7 C12 C11 178.7(3)
C8 C7 C12 C11 -1.8(4)
N1 C7 C12 C13 -0.5(5)
C8 C7 C12 C13 179.0(3)
C10 C11 C12 C7 0.9(4)
C10 C11 C12 C13 -179.9(3)
C7 C12 C13 C14 160.0(3)
C11 C12 C13 C14 -19.2(4)
C7 C12 C13 S1 -21.9(4)
C11 C12 C13 S1 159.0(2)
C12 C13 C14 C15 178.8(3)
S1 C13 C14 C15 0.5(3)
C13 C14 C15 C16 0.4(4)
C14 C15 C16 C17 -179.4(3)
C14 C15 C16 S1 -1.1(3)
C15 C16 C17 C18 22.4(4)
S1 C16 C17 C18 -155.7(2)
C15 C16 C17 C22 -158.1(3)
S1 C16 C17 C22 23.8(4)
C22 C17 C18 C19 -0.5(4)
C16 C17 C18 C19 179.0(3)
C17 C18 C19 C20 -1.6(4)
C17 C18 C19 C41 -177.9(3)
C18 C19 C20 C21 1.5(4)
C41 C19 C20 C21 177.8(3)
C19 C20 C21 C22 0.8(4)
C19 C20 C21 C24 -178.7(3)
C20 C21 C22 N2 179.7(3)
C24 C21 C22 N2 -0.7(3)
C20 C21 C22 C17 -3.0(4)
C24 C21 C22 C17 176.6(3)
C18 C17 C22 N2 179.4(3)
C16 C17 C22 N2 -0.1(5)
C18 C17 C22 C21 2.8(4)
C16 C17 C22 C21 -176.7(3)
N2 C23 C24 C25 175.7(3)
C28 C23 C24 C25 -1.1(5)
N2 C23 C24 C21 -0.8(3)
C28 C23 C24 C21 -177.6(3)
C20 C21 C24 C25 4.8(6)
C22 C21 C24 C25 -174.7(4)
C20 C21 C24 C23 -179.6(3)
C22 C21 C24 C23 0.9(3)
C23 C24 C25 C26 1.8(5)
C21 C24 C25 C26 177.0(3)
C24 C25 C26 C27 -1.0(5)
C24 C25 C26 C45 -176.9(3)
C25 C26 C27 C28 -0.5(5)
C45 C26 C27 C28 175.4(3)
C26 C27 C28 C23 1.2(5)
C26 C27 C28 C29 -175.2(3)
N2 C23 C28 C27 -176.5(3)
C24 C23 C28 C27 -0.4(5)
N2 C23 C28 C29 0.2(5)
C24 C23 C28 C29 176.3(3)
C27 C28 C29 C30 159.8(17)
C23 C28 C29 C30 -17(2)
C28 C29 C30 C31 -5(5)
C29 C30 C31 C32 3(5)
C30 C31 C32 C1 1(4)
C2 C1 C32 C31 -163.5(13)
C6 C1 C32 C31 13.6(16)
C2 C3 C33 C36 -173.6(3)
C4 C3 C33 C36 7.3(4)
C2 C3 C33 C34 -52.9(4)
C4 C3 C33 C34 128.0(3)
C2 C3 C33 C35 66.2(4)
C4 C3 C33 C35 -112.9(3)
C9 C10 C37 C40 -165.2(3)
C11 C10 C37 C40 18.7(4)
C9 C10 C37 C39 74.7(4)
C11 C10 C37 C39 -101.3(4)
C9 C10 C37 C38 -45.2(4)
C11 C10 C37 C38 138.8(3)
C20 C19 C41 C42 176.4(3)
C18 C19 C41 C42 -7.4(4)
C20 C19 C41 C44 55.1(4)
C18 C19 C41 C44 -128.7(3)
C20 C19 C41 C43 -63.7(3)
C18 C19 C41 C43 112.6(3)
C25 C26 C45 C47 -40.4(5)
C27 C26 C45 C47 143.8(4)
C25 C26 C45 C48 -165.4(3)
C27 C26 C45 C48 18.7(5)
C25 C26 C45 C46 79.4(4)
C27 C26 C45 C46 -96.5(4)
C15 C16 S1 C13 1.1(2)
C17 C16 S1 C13 179.5(2)
C14 C13 S1 C16 -0.9(2)
C12 C13 S1 C16 -179.4(2)
C5 C6 N1 C7 -2.9(3)
C1 C6 N1 C7 178.4(3)
C12 C7 N1 C6 -178.0(3)
C8 C7 N1 C6 2.5(3)
C28 C23 N2 C22 176.9(3)
C24 C23 N2 C22 0.4(3)
C21 C22 N2 C23 0.2(3)
C17 C22 N2 C23 -176.8(3)
C54 C49 C50 C51 1.3(4)
C80 C49 C50 C51 -172.0(3)
C49 C50 C51 C52 -3.3(5)
C49 C50 C51 C81 175.4(3)
C50 C51 C52 C53 1.7(5)
C81 C51 C52 C53 -176.9(3)
C51 C52 C53 C54 1.7(5)
C51 C52 C53 C56 178.4(3)
C52 C53 C54 N3 174.6(3)
C56 C53 C54 N3 -2.9(3)
C52 C53 C54 C49 -3.7(5)
C56 C53 C54 C49 178.8(3)
C50 C49 C54 N3 -175.8(3)
C80 C49 C54 N3 -2.0(5)
C50 C49 C54 C53 2.2(4)
C80 C49 C54 C53 176.0(3)
N3 C55 C56 C57 177.3(3)
C60 C55 C56 C57 -2.7(5)
N3 C55 C56 C53 -0.6(3)
C60 C55 C56 C53 179.4(3)
C54 C53 C56 C57 -175.4(3)
C52 C53 C56 C57 7.6(6)
C54 C53 C56 C55 2.1(3)
C52 C53 C56 C55 -174.9(3)
C55 C56 C57 C58 -1.3(5)
C53 C56 C57 C58 176.0(3)
C56 C57 C58 C59 4.2(5)
C56 C57 C58 C85 -176.7(3)
C57 C58 C59 C60 -3.6(5)
C85 C58 C59 C60 177.3(3)
C58 C59 C60 C55 -0.2(4)
C58 C59 C60 C61 178.9(3)
N3 C55 C60 C59 -176.7(3)
C56 C55 C60 C59 3.3(4)
N3 C55 C60 C61 4.2(5)
C56 C55 C60 C61 -175.8(3)
C59 C60 C61 C62 16.1(5)
C55 C60 C61 C62 -164.8(3)
C59 C60 C61 S2 -159.0(2)
C55 C60 C61 S2 20.1(4)
C60 C61 C62 C63 -176.2(3)
S2 C61 C62 C63 -0.5(3)
C61 C62 C63 C64 -0.5(4)
C62 C63 C64 C65 179.1(3)
C62 C63 C64 S2 1.3(3)
C63 C64 C65 C70 166.7(3)
S2 C64 C65 C70 -15.9(4)
C63 C64 C65 C66 -14.8(5)
S2 C64 C65 C66 162.6(2)
C70 C65 C66 C67 3.1(4)
C64 C65 C66 C67 -175.5(3)
C65 C66 C67 C68 -0.8(5)
C65 C66 C67 C89 176.2(3)
C66 C67 C68 C69 -1.1(5)
C89 C67 C68 C69 -178.2(3)
C67 C68 C69 C70 0.6(5)
C67 C68 C69 C72 -176.6(3)
C66 C65 C70 N4 177.1(3)
C64 C65 C70 N4 -4.4(5)
C66 C65 C70 C69 -3.6(4)
C64 C65 C70 C69 175.0(3)
C68 C69 C70 N4 -178.6(3)
C72 C69 C70 N4 -0.8(3)
C68 C69 C70 C65 1.9(5)
C72 C69 C70 C65 179.7(3)
N4 C71 C72 C73 -177.7(3)
C76 C71 C72 C73 2.4(5)
N4 C71 C72 C69 2.2(3)
C76 C71 C72 C69 -177.6(3)
C68 C69 C72 C73 -3.4(6)
C70 C69 C72 C73 179.1(3)
C68 C69 C72 C71 176.6(3)
C70 C69 C72 C71 -0.9(3)
C71 C72 C73 C74 -2.8(5)
C69 C72 C73 C74 177.2(3)
C72 C73 C74 C75 1.1(5)
C72 C73 C74 C93 -180.0(3)
C73 C74 C75 C76 1.0(5)
C93 C74 C75 C76 -177.9(3)
N4 C71 C76 C75 179.8(3)
C72 C71 C76 C75 -0.4(4)
N4 C71 C76 C77 1.8(5)
C72 C71 C76 C77 -178.4(3)
C74 C75 C76 C71 -1.3(5)
C74 C75 C76 C77 176.5(3)
C71 C76 C77 C78 11.1(18)
C75 C76 C77 C78 -166.8(15)
C76 C77 C78 C79 17(4)
C77 C78 C79 C80 7(5)
C78 C79 C80 C49 -11(3)
C50 C49 C80 C79 149.4(12)
C54 C49 C80 C79 -24.0(15)
C52 C51 C81 C82 -123.7(4)
C50 C51 C81 C82 57.7(4)
C52 C51 C81 C84 116.1(4)
C50 C51 C81 C84 -62.6(4)
C52 C51 C81 C83 -1.7(5)
C50 C51 C81 C83 179.7(3)
C53 C54 N3 C55 2.5(3)
C49 C54 N3 C55 -179.3(3)
C60 C55 N3 C54 178.9(3)
C56 C55 N3 C54 -1.2(3)
C76 C71 N4 C70 177.0(3)
C72 C71 N4 C70 -2.8(3)
C65 C70 N4 C71 -178.4(3)
C69 C70 N4 C71 2.2(3)
C63 C64 S2 C61 -1.4(2)
C65 C64 S2 C61 -179.3(3)
C62 C61 S2 C64 1.1(2)
C60 C61 S2 C64 177.1(2)
C73 C74 C93 C95 55.7(4)
C75 C74 C93 C95 -125.4(3)
C73 C74 C93 C94 -64.5(4)
C75 C74 C93 C94 114.4(3)
C73 C74 C93 C96 175.1(3)
C75 C74 C93 C96 -6.0(4)
C68 C67 C89 C90 -172.5(3)
C66 C67 C89 C90 10.5(4)
C68 C67 C89 C91 67.6(4)
C66 C67 C89 C91 -109.4(3)
C68 C67 C89 C92 -52.1(4)
C66 C67 C89 C92 130.9(3)
C57 C58 C85 C87 -65.5(4)
C59 C58 C85 C87 113.6(3)
C57 C58 C85 C86 54.1(4)
C59 C58 C85 C86 -126.8(3)
C57 C58 C85 C88 172.7(3)
C59 C58 C85 C88 -8.3(4)

loop_
_platon_squeeze_void_nr
_platon_squeeze_void_average_x
_platon_squeeze_void_average_y
_platon_squeeze_void_average_z
_platon_squeeze_void_volume
_platon_squeeze_void_count_electrons
_platon_squeeze_void_content
1 0.500 1.000 1.000 703 189 ' '
